data_4067249
loop_
_publ_author_name
'Chen, Kuo-Hao'
'Feng, Yi Jhen'
'Ma, Hao-Wei'
'Lin, Ying-Chih'
'Liu, Yi-Hong'
'Kuo, Ting-Shen'

_publ_section_title
;
 Cyclization Accompanied with 1,2-Phenyl Migration in the Protonation of
 Ruthenium Acetylide Complex Containing an Allenyl Group
;
_journal_issue 24
_journal_name_full Organometallics
_journal_page_first 6829
_journal_paper_doi 10.1021/om101017p
_journal_volume 29
_journal_year 2010
_chemical_formula_sum 'C63 H58 B Cl4 F4 O0.5 P2 Ru'
_chemical_formula_weight 1214.71
_chemical_name_systematic
; 
 ? 
;
_space_group_IT_number 60
_symmetry_cell_setting orthorhombic
_symmetry_space_group_name_Hall '-P 2n 2ab'
_symmetry_space_group_name_H-M 'P b c n'
_atom_sites_solution_hydrogens geom
_atom_sites_solution_primary direct
_atom_sites_solution_secondary difmap
_audit_creation_method SHELXL-97
_cell_angle_alpha 90.00
_cell_angle_beta 90.00
_cell_angle_gamma 90.00
_cell_formula_units_Z 8
_cell_length_a 27.4112(5)
_cell_length_b 18.2409(3)
_cell_length_c 22.5234(4)
_cell_measurement_reflns_used 27695
_cell_measurement_temperature 150(2)
_cell_measurement_theta_max 30.1394
_cell_measurement_theta_min 2.8648
_cell_volume 11261.8(3)
_computing_cell_refinement
; 
CrysAlisPro, Oxford Diffraction Ltd., 
Version 1.171.33.55 (release 05-01-2010 CrysAlis171 .NET) 
(compiled Jan  5 2010,16:28:46) 
Empirical absorption correction using spherical harmonics, 
 implemented in SCALE3 ABSPACK scaling algorithm. 
;
_computing_data_collection
; 
CrysAlisPro, Oxford Diffraction Ltd., 
Version 1.171.33.55 (release 05-01-2010 CrysAlis171 .NET) 
(compiled Jan  5 2010,16:28:46) 
Empirical absorption correction using spherical harmonics, 
 implemented in SCALE3 ABSPACK scaling algorithm. 
;
_computing_data_reduction
; 
CrysAlisPro, Oxford Diffraction Ltd., 
Version 1.171.33.55 (release 05-01-2010 CrysAlis171 .NET) 
(compiled Jan  5 2010,16:28:46) 
Empirical absorption correction using spherical harmonics, 
 implemented in SCALE3 ABSPACK scaling algorithm. 
;
_computing_molecular_graphics SHELXTL
_computing_publication_material SHELXTL
_computing_structure_refinement 'SHELXL-97 (Sheldrick, 1997)'
_computing_structure_solution 'SHELXS-97 (Sheldrick, 1990)'
_diffrn_ambient_temperature 150(2)
_diffrn_measured_fraction_theta_full 0.998
_diffrn_measured_fraction_theta_max 0.998
_diffrn_measurement_device_type 'Oxford Diffraction Gemini A'
_diffrn_measurement_method CCD
_diffrn_radiation_monochromator graphite
_diffrn_radiation_source 'fine-focus sealed tube'
_diffrn_radiation_type MoK\a
_diffrn_radiation_wavelength 0.71073
_diffrn_reflns_av_R_equivalents 0.0373
_diffrn_reflns_av_sigmaI/netI 0.0417
_diffrn_reflns_limit_h_max 35
_diffrn_reflns_limit_h_min -35
_diffrn_reflns_limit_k_max 23
_diffrn_reflns_limit_k_min -22
_diffrn_reflns_limit_l_max 28
_diffrn_reflns_limit_l_min -29
_diffrn_reflns_number 71160
_diffrn_reflns_theta_full 27.50
_diffrn_reflns_theta_max 27.50
_diffrn_reflns_theta_min 2.87
_exptl_absorpt_coefficient_mu 0.580
_exptl_absorpt_correction_T_max 1.00000
_exptl_absorpt_correction_T_min 0.92995
_exptl_absorpt_correction_type multi-scan
_exptl_absorpt_process_details
; 
CrysAlisPro, Oxford Diffraction Ltd., 
Version 1.171.33.55 (release 05-01-2010 CrysAlis171 .NET) 
(compiled Jan  5 2010,16:28:46) 
Empirical absorption correction using spherical harmonics, 
 implemented in SCALE3 ABSPACK scaling algorithm. 
;
_exptl_crystal_density_diffrn 1.433
_exptl_crystal_density_method 'not measured'
_exptl_crystal_F_000 4984
_exptl_crystal_size_max 0.15
_exptl_crystal_size_mid 0.10
_exptl_crystal_size_min 0.05
_refine_diff_density_max 1.565
_refine_diff_density_min -1.315
_refine_diff_density_rms 0.095
_refine_ls_extinction_method none
_refine_ls_goodness_of_fit_ref 1.126
_refine_ls_hydrogen_treatment mixed
_refine_ls_matrix_type full
_refine_ls_number_parameters 677
_refine_ls_number_reflns 12929
_refine_ls_number_restraints 0
_refine_ls_restrained_S_all 1.126
_refine_ls_R_factor_all 0.0819
_refine_ls_R_factor_gt 0.0513
_refine_ls_shift/su_max 0.006
_refine_ls_shift/su_mean 0.000
_refine_ls_structure_factor_coef Fsqd
_refine_ls_weighting_details 'calc w=1/[\s^2^(Fo^2^)+(0.1000P)^2^+0.0000P] where P=(Fo^2^+2Fc^2^)/3'
_refine_ls_weighting_scheme calc
_refine_ls_wR_factor_gt 0.1546
_refine_ls_wR_factor_ref 0.1680
_reflns_number_gt 8735
_reflns_number_total 12929
_reflns_threshold_expression >2sigma(I)
_cod_data_source_file om101017p_si_001.cif
_cod_data_source_block ic14413
_cod_depositor_comments
;
The following automatic conversions were performed:

'_symmetry_cell_setting' value 'Orthorhombic' changed to
'orthorhombic' according to
/home/saulius/struct/CIF-dictionaries/cif_core.dic dictionary named
'cif_core.dic' version 2.4.1 from 2010-06-29.

Automatic conversion script
Id: cif_fix_values 1715 2011-07-08 13:25:40Z adriana 
;
_cod_original_sg_symbol_H-M Pbcn
_cod_original_formula_sum 'C63 H58 B Cl4 F4 O0.50 P2 Ru'
_cod_database_code 4067249

loop_
_symmetry_equiv_pos_as_xyz
'x, y, z'
'-x+1/2, -y+1/2, z+1/2'
'-x, y, -z+1/2'
'x+1/2, -y+1/2, -z'
'-x, -y, -z'
'x-1/2, y-1/2, -z-1/2'
'x, -y, z-1/2'
'-x-1/2, y-1/2, z'

loop_
_atom_site_label
_atom_site_type_symbol
_atom_site_fract_x
_atom_site_fract_y
_atom_site_fract_z
_atom_site_U_iso_or_equiv
_atom_site_adp_type
_atom_site_occupancy
_atom_site_symmetry_multiplicity
_atom_site_calc_flag
_atom_site_refinement_flags
_atom_site_disorder_assembly
_atom_site_disorder_group
Ru1 Ru 0.200960(9) 0.309137(14) 0.201863(10) 0.01996(10) Uani 1 1 d . . .
P1 P 0.11817(3) 0.33673(5) 0.18847(4) 0.0252(2) Uani 1 1 d . . .
P2 P 0.20299(3) 0.18124(5) 0.21328(4) 0.02294(19) Uani 1 1 d . . .
C1 C 0.21146(12) 0.29544(18) 0.11562(14) 0.0213(7) Uani 1 1 d . . .
C2 C 0.25166(12) 0.32031(17) 0.07636(13) 0.0217(7) Uani 1 1 d . . .
C3 C 0.23853(13) 0.30600(18) 0.01060(14) 0.0240(7) Uani 1 1 d . . .
C4 C 0.19194(13) 0.26239(19) 0.01737(14) 0.0250(7) Uani 1 1 d . . .
C5 C 0.17905(13) 0.25714(18) 0.07523(14) 0.0245(7) Uani 1 1 d . . .
H5A H 0.1512 0.2307 0.0883 0.029 Uiso 1 1 calc R . .
C6 C 0.29552(12) 0.34451(19) 0.09175(15) 0.0272(7) Uani 1 1 d . . .
H6A H 0.3043 0.3474 0.1325 0.033 Uiso 1 1 calc R . .
H6B H 0.3182 0.3589 0.0620 0.033 Uiso 1 1 calc R . .
C7 C 0.27865(14) 0.25981(19) -0.02103(15) 0.0299(8) Uani 1 1 d . . .
H7A H 0.2697 0.2544 -0.0634 0.036 Uiso 1 1 calc R . .
H7B H 0.3098 0.2872 -0.0193 0.036 Uiso 1 1 calc R . .
C8 C 0.28670(17) 0.1839(2) 0.00513(18) 0.0404(10) Uani 1 1 d . . .
H8A H 0.3124 0.1587 -0.0172 0.061 Uiso 1 1 calc R . .
H8B H 0.2563 0.1557 0.0027 0.061 Uiso 1 1 calc R . .
H8C H 0.2966 0.1885 0.0468 0.061 Uiso 1 1 calc R . .
C9 C 0.23061(14) 0.37943(19) -0.02152(14) 0.0306(8) Uani 1 1 d . . .
C10 C 0.18454(17) 0.4115(2) -0.02186(16) 0.0414(10) Uani 1 1 d . . .
H10A H 0.1581 0.3880 -0.0024 0.050 Uiso 1 1 calc R . .
C11 C 0.1771(2) 0.4785(3) -0.05092(18) 0.0564(14) Uani 1 1 d . . .
H11A H 0.1455 0.5002 -0.0514 0.068 Uiso 1 1 calc R . .
C12 C 0.2158(3) 0.5133(3) -0.07898(17) 0.0639(16) Uani 1 1 d . . .
H12A H 0.2109 0.5588 -0.0986 0.077 Uiso 1 1 calc R . .
C13 C 0.2615(2) 0.4815(3) -0.07825(17) 0.0578(14) Uani 1 1 d . . .
H13A H 0.2881 0.5052 -0.0973 0.069 Uiso 1 1 calc R . .
C14 C 0.26859(18) 0.4152(2) -0.04989(15) 0.0403(10) Uani 1 1 d . . .
H14A H 0.3002 0.3937 -0.0498 0.048 Uiso 1 1 calc R . .
C15 C 0.16405(13) 0.2293(2) -0.03212(14) 0.0287(8) Uani 1 1 d . . .
C16 C 0.17029(15) 0.2520(2) -0.09141(15) 0.0324(8) Uani 1 1 d . . .
H16A H 0.1935 0.2888 -0.1008 0.039 Uiso 1 1 calc R . .
C17 C 0.14273(16) 0.2208(2) -0.13555(16) 0.0387(9) Uani 1 1 d . . .
H17A H 0.1468 0.2369 -0.1753 0.046 Uiso 1 1 calc R . .
C18 C 0.10939(17) 0.1667(2) -0.12327(18) 0.0467(11) Uani 1 1 d . . .
H18A H 0.0911 0.1450 -0.1545 0.056 Uiso 1 1 calc R . .
C19 C 0.10271(19) 0.1440(3) -0.06572(18) 0.0526(12) Uani 1 1 d . . .
H19A H 0.0792 0.1074 -0.0568 0.063 Uiso 1 1 calc R . .
C20 C 0.13034(17) 0.1749(2) -0.02063(17) 0.0411(10) Uani 1 1 d . . .
H20A H 0.1260 0.1582 0.0190 0.049 Uiso 1 1 calc R . .
C21 C 0.27405(13) 0.3439(2) 0.24034(15) 0.0288(8) Uani 1 1 d . . .
H21A H 0.3066 0.3238 0.2288 0.035 Uiso 1 1 calc R . .
C22 C 0.25111(13) 0.4063(2) 0.21525(15) 0.0298(8) Uani 1 1 d . . .
H22A H 0.2648 0.4384 0.1833 0.036 Uiso 1 1 calc R . .
C23 C 0.20657(13) 0.4185(2) 0.24732(16) 0.0299(8) Uani 1 1 d . . .
H23A H 0.1839 0.4609 0.2419 0.036 Uiso 1 1 calc R . .
C24 C 0.20359(13) 0.3643(2) 0.29264(14) 0.0313(8) Uani 1 1 d . . .
H24A H 0.1779 0.3612 0.3240 0.038 Uiso 1 1 calc R . .
C25 C 0.24462(14) 0.3187(2) 0.28782(14) 0.0310(8) Uani 1 1 d . . .
H25A H 0.2528 0.2772 0.3151 0.037 Uiso 1 1 calc R . .
C26 C 0.10909(13) 0.4177(2) 0.14122(16) 0.0316(8) Uani 1 1 d . . .
C27 C 0.14767(14) 0.4575(2) 0.11868(15) 0.0309(8) Uani 1 1 d . . .
H27A H 0.1801 0.4406 0.1249 0.037 Uiso 1 1 calc R . .
C28 C 0.13992(16) 0.5220(2) 0.08702(17) 0.0401(9) Uani 1 1 d . . .
H28A H 0.1669 0.5489 0.0719 0.048 Uiso 1 1 calc R . .
C29 C 0.09346(18) 0.5465(3) 0.0778(2) 0.0536(12) Uani 1 1 d . . .
H29A H 0.0881 0.5908 0.0565 0.064 Uiso 1 1 calc R . .
C30 C 0.05447(19) 0.5074(3) 0.0992(3) 0.0668(15) Uani 1 1 d . . .
H30A H 0.0222 0.5245 0.0923 0.080 Uiso 1 1 calc R . .
C31 C 0.06186(15) 0.4432(3) 0.1306(2) 0.0516(11) Uani 1 1 d . . .
H31A H 0.0347 0.4164 0.1451 0.062 Uiso 1 1 calc R . .
C32 C 0.09114(12) 0.3694(2) 0.25910(15) 0.0290(8) Uani 1 1 d . . .
C33 C 0.08605(15) 0.4439(2) 0.27001(19) 0.0429(10) Uani 1 1 d . . .
H33A H 0.0914 0.4782 0.2389 0.052 Uiso 1 1 calc R . .
C34 C 0.07302(18) 0.4687(3) 0.3267(2) 0.0563(13) Uani 1 1 d . . .
H34A H 0.0700 0.5198 0.3340 0.068 Uiso 1 1 calc R . .
C35 C 0.06462(15) 0.4195(3) 0.37165(19) 0.0481(11) Uani 1 1 d . . .
H35A H 0.0560 0.4366 0.4101 0.058 Uiso 1 1 calc R . .
C36 C 0.06860(14) 0.3465(3) 0.36142(17) 0.0427(10) Uani 1 1 d . . .
H36A H 0.0622 0.3124 0.3924 0.051 Uiso 1 1 calc R . .
C37 C 0.08210(14) 0.3215(2) 0.30502(16) 0.0349(9) Uani 1 1 d . . .
H37A H 0.0851 0.2703 0.2983 0.042 Uiso 1 1 calc R . .
C38 C 0.07232(13) 0.2735(2) 0.15813(16) 0.0319(8) Uani 1 1 d . . .
C39 C 0.06265(14) 0.2750(3) 0.09676(18) 0.0432(10) Uani 1 1 d . . .
H39A H 0.0786 0.3100 0.0723 0.052 Uiso 1 1 calc R . .
C40 C 0.03013(17) 0.2259(3) 0.0717(2) 0.0592(14) Uani 1 1 d . . .
H40A H 0.0240 0.2274 0.0302 0.071 Uiso 1 1 calc R . .
C41 C 0.00679(16) 0.1755(3) 0.1059(2) 0.0564(14) Uani 1 1 d . . .
H41A H -0.0150 0.1414 0.0881 0.068 Uiso 1 1 calc R . .
C42 C 0.01464(17) 0.1738(3) 0.1655(2) 0.0596(14) Uani 1 1 d . . .
H42A H -0.0022 0.1392 0.1895 0.072 Uiso 1 1 calc R . .
C43 C 0.04732(16) 0.2227(3) 0.1914(2) 0.0468(11) Uani 1 1 d . . .
H43A H 0.0525 0.2209 0.2331 0.056 Uiso 1 1 calc R . .
C44 C 0.26684(13) 0.15695(18) 0.22918(14) 0.0252(7) Uani 1 1 d . . .
C45 C 0.30311(13) 0.1814(2) 0.18984(16) 0.0295(8) Uani 1 1 d . . .
H45A H 0.2942 0.2087 0.1556 0.035 Uiso 1 1 calc R . .
C46 C 0.35163(14) 0.1660(2) 0.20051(16) 0.0340(8) Uani 1 1 d . . .
H46A H 0.3758 0.1816 0.1731 0.041 Uiso 1 1 calc R . .
C47 C 0.36506(15) 0.1278(2) 0.25107(17) 0.0369(9) Uani 1 1 d . . .
H47A H 0.3985 0.1178 0.2587 0.044 Uiso 1 1 calc R . .
C48 C 0.32966(15) 0.1046(2) 0.29022(16) 0.0356(9) Uani 1 1 d . . .
H48A H 0.3389 0.0788 0.3251 0.043 Uiso 1 1 calc R . .
C49 C 0.28072(15) 0.1184(2) 0.27929(15) 0.0315(8) Uani 1 1 d . . .
H49A H 0.2567 0.1012 0.3063 0.038 Uiso 1 1 calc R . .
C50 C 0.18659(13) 0.11657(19) 0.15426(14) 0.0275(7) Uani 1 1 d . . .
C51 C 0.22155(14) 0.08092(19) 0.11977(15) 0.0313(8) Uani 1 1 d . . .
H51A H 0.2552 0.0901 0.1264 0.038 Uiso 1 1 calc R . .
C52 C 0.20745(16) 0.0323(2) 0.07590(16) 0.0381(9) Uani 1 1 d . . .
H52A H 0.2314 0.0088 0.0521 0.046 Uiso 1 1 calc R . .
C53 C 0.15851(17) 0.0177(2) 0.06651(17) 0.0412(10) Uani 1 1 d . . .
H53A H 0.1489 -0.0162 0.0367 0.049 Uiso 1 1 calc R . .
C54 C 0.12394(16) 0.0524(2) 0.10030(18) 0.0436(10) Uani 1 1 d . . .
H54A H 0.0904 0.0422 0.0939 0.052 Uiso 1 1 calc R . .
C55 C 0.13763(15) 0.1021(2) 0.14380(17) 0.0378(9) Uani 1 1 d . . .
H55A H 0.1134 0.1264 0.1666 0.045 Uiso 1 1 calc R . .
C56 C 0.16974(14) 0.1398(2) 0.27575(15) 0.0306(8) Uani 1 1 d . . .
C57 C 0.15814(18) 0.0656(2) 0.27674(19) 0.0492(11) Uani 1 1 d . . .
H57A H 0.1684 0.0345 0.2453 0.059 Uiso 1 1 calc R . .
C58 C 0.1312(2) 0.0369(3) 0.3242(2) 0.0598(13) Uani 1 1 d . . .
H58A H 0.1226 -0.0135 0.3245 0.072 Uiso 1 1 calc R . .
C59 C 0.11731(17) 0.0812(3) 0.37018(18) 0.0504(11) Uani 1 1 d . . .
H59A H 0.0989 0.0614 0.4022 0.061 Uiso 1 1 calc R . .
C60 C 0.12958(14) 0.1529(3) 0.37029(16) 0.0407(10) Uani 1 1 d . . .
H60A H 0.1201 0.1832 0.4026 0.049 Uiso 1 1 calc R . .
C61 C 0.15589(13) 0.1825(2) 0.32354(16) 0.0320(8) Uani 1 1 d . . .
H61A H 0.1645 0.2329 0.3244 0.038 Uiso 1 1 calc R . .
Cl1 Cl 0.09457(8) 0.89334(17) 0.21480(9) 0.1313(9) Uani 1 1 d . . .
Cl2 Cl 0.00620(9) 0.95905(14) 0.16510(13) 0.1358(8) Uani 1 1 d . . .
C62 C 0.0452(4) 0.8866(6) 0.1707(5) 0.177(6) Uani 1 1 d . . .
H62A H 0.0259 0.8439 0.1845 0.212 Uiso 1 1 calc R . .
H62B H 0.0568 0.8749 0.1302 0.212 Uiso 1 1 calc R . .
Cl3 Cl 0.94379(8) 0.62515(16) 0.06245(15) 0.1675(14) Uani 1 1 d . . .
Cl4 Cl 0.98755(12) 0.67212(18) 0.16603(17) 0.1730(13) Uani 1 1 d . . .
C63 C 0.9798(4) 0.6893(4) 0.0923(5) 0.157(5) Uani 1 1 d . . .
H63A H 0.9649 0.7382 0.0869 0.189 Uiso 1 1 calc R . .
H63B H 1.0119 0.6891 0.0721 0.189 Uiso 1 1 calc R . .
B1 B 0.07905(19) 0.2075(4) 0.5340(2) 0.0586(16) Uani 1 1 d . . .
F1 F 0.07774(15) 0.2646(2) 0.49437(16) 0.0953(12) Uani 1 1 d . . .
F2 F 0.10024(12) 0.2297(2) 0.58597(12) 0.0781(10) Uani 1 1 d . . .
F3 F 0.03208(11) 0.1822(2) 0.54466(14) 0.0841(11) Uani 1 1 d . . .
F4 F 0.10535(10) 0.15055(19) 0.51011(11) 0.0659(8) Uani 1 1 d . . .
O1 O 0.0000 0.0000 0.0000 0.265(7) Uiso 1 2 d S A 1
H1 H -0.0419 0.0004 0.0126 0.397 Uiso 0.50 1 d PR A 1
H2 H 0.0243 -0.0485 0.0284 0.397 Uiso 0.50 1 d PR A 1

loop_
_atom_site_aniso_label
_atom_site_aniso_U_11
_atom_site_aniso_U_22
_atom_site_aniso_U_33
_atom_site_aniso_U_23
_atom_site_aniso_U_13
_atom_site_aniso_U_12
Ru1 0.02112(15) 0.01985(15) 0.01890(14) -0.00297(9) 0.00029(10) -0.00086(11)
P1 0.0230(4) 0.0222(4) 0.0305(4) -0.0033(3) 0.0022(3) 0.0007(4)
P2 0.0263(4) 0.0212(4) 0.0213(4) 0.0000(3) 0.0024(3) -0.0012(4)
C1 0.0222(16) 0.0209(16) 0.0210(15) 0.0023(12) -0.0004(12) 0.0055(13)
C2 0.0260(16) 0.0197(17) 0.0195(15) -0.0012(12) 0.0036(13) 0.0038(13)
C3 0.0296(18) 0.0224(17) 0.0200(15) -0.0001(12) 0.0034(13) 0.0016(15)
C4 0.0295(18) 0.0222(17) 0.0233(16) -0.0021(13) -0.0017(13) 0.0041(14)
C5 0.0263(17) 0.0236(17) 0.0236(16) 0.0003(13) 0.0013(13) 0.0004(14)
C6 0.0300(18) 0.0277(19) 0.0240(16) 0.0016(13) 0.0059(13) -0.0010(16)
C7 0.0343(19) 0.0250(18) 0.0302(18) -0.0029(14) 0.0045(15) -0.0001(16)
C8 0.050(2) 0.029(2) 0.042(2) -0.0037(16) 0.0060(19) 0.0130(18)
C9 0.050(2) 0.0238(18) 0.0180(15) -0.0016(13) -0.0023(15) 0.0039(17)
C10 0.058(3) 0.035(2) 0.0311(19) 0.0005(16) -0.0066(18) 0.009(2)
C11 0.092(4) 0.041(3) 0.036(2) 0.0003(19) -0.016(2) 0.028(3)
C12 0.141(5) 0.029(2) 0.0219(19) 0.0044(16) -0.009(3) 0.014(3)
C13 0.110(4) 0.032(2) 0.031(2) 0.0022(17) 0.015(2) -0.010(3)
C14 0.066(3) 0.029(2) 0.0256(18) 0.0011(15) 0.0061(18) -0.002(2)
C15 0.0352(19) 0.0278(19) 0.0229(16) -0.0032(14) 0.0002(14) 0.0053(16)
C16 0.040(2) 0.033(2) 0.0247(17) -0.0059(14) 0.0004(15) 0.0043(17)
C17 0.052(2) 0.038(2) 0.0254(18) -0.0069(16) -0.0032(17) 0.009(2)
C18 0.058(3) 0.046(3) 0.036(2) -0.0186(18) -0.0121(19) -0.002(2)
C19 0.071(3) 0.043(3) 0.044(2) -0.0076(19) -0.012(2) -0.020(2)
C20 0.057(3) 0.037(2) 0.0291(19) -0.0005(16) -0.0043(18) -0.008(2)
C21 0.0242(17) 0.033(2) 0.0292(17) -0.0084(15) -0.0051(14) -0.0007(15)
C22 0.0289(18) 0.0263(19) 0.0343(18) -0.0077(15) 0.0013(15) -0.0085(15)
C23 0.0305(18) 0.0236(18) 0.0356(18) -0.0136(15) -0.0005(14) -0.0015(15)
C24 0.035(2) 0.037(2) 0.0218(16) -0.0114(14) -0.0016(14) -0.0069(17)
C25 0.033(2) 0.040(2) 0.0199(16) -0.0051(14) -0.0067(14) -0.0051(16)
C26 0.0313(19) 0.0260(19) 0.0375(19) -0.0015(15) 0.0009(15) 0.0057(16)
C27 0.0349(19) 0.0252(18) 0.0326(18) -0.0014(14) -0.0014(15) 0.0035(16)
C28 0.050(2) 0.029(2) 0.041(2) 0.0011(16) -0.0002(19) 0.0043(19)
C29 0.058(3) 0.036(2) 0.067(3) 0.012(2) -0.003(2) 0.011(2)
C30 0.051(3) 0.047(3) 0.102(4) 0.017(3) -0.008(3) 0.022(3)
C31 0.032(2) 0.043(3) 0.079(3) 0.010(2) 0.005(2) 0.008(2)
C32 0.0231(17) 0.032(2) 0.0316(17) -0.0073(15) 0.0057(14) -0.0004(15)
C33 0.044(2) 0.035(2) 0.049(2) -0.0106(18) 0.0220(19) -0.0070(19)
C34 0.058(3) 0.040(3) 0.071(3) -0.024(2) 0.033(2) -0.012(2)
C35 0.034(2) 0.066(3) 0.044(2) -0.021(2) 0.0142(18) -0.013(2)
C36 0.029(2) 0.063(3) 0.036(2) -0.0040(19) 0.0008(16) -0.007(2)
C37 0.0293(19) 0.039(2) 0.036(2) -0.0048(16) -0.0038(16) 0.0001(17)
C38 0.0223(17) 0.032(2) 0.042(2) -0.0140(16) 0.0019(15) -0.0009(16)
C39 0.030(2) 0.055(3) 0.044(2) -0.008(2) -0.0077(17) 0.0015(19)
C40 0.036(2) 0.083(4) 0.059(3) -0.031(3) -0.013(2) 0.002(3)
C41 0.033(2) 0.061(3) 0.076(3) -0.043(3) 0.003(2) -0.007(2)
C42 0.043(3) 0.053(3) 0.083(4) -0.030(3) 0.020(2) -0.020(2)
C43 0.044(2) 0.045(3) 0.051(2) -0.019(2) 0.009(2) -0.012(2)
C44 0.0298(17) 0.0206(17) 0.0250(16) -0.0014(13) 0.0001(14) -0.0001(15)
C45 0.0321(19) 0.0265(19) 0.0298(18) 0.0023(14) 0.0023(14) 0.0032(15)
C46 0.0330(19) 0.0303(19) 0.039(2) -0.0026(16) 0.0005(16) 0.0021(17)
C47 0.039(2) 0.029(2) 0.042(2) -0.0060(16) -0.0108(17) 0.0084(17)
C48 0.046(2) 0.030(2) 0.0306(18) 0.0013(15) -0.0095(16) 0.0091(18)
C49 0.046(2) 0.0247(18) 0.0236(16) -0.0005(14) 0.0022(16) 0.0029(17)
C50 0.0373(19) 0.0211(17) 0.0241(16) -0.0003(13) 0.0005(14) 0.0000(15)
C51 0.037(2) 0.0239(18) 0.0330(18) -0.0010(14) -0.0001(15) -0.0007(16)
C52 0.056(3) 0.0258(19) 0.0326(19) -0.0069(15) 0.0015(18) 0.0065(19)
C53 0.061(3) 0.024(2) 0.039(2) -0.0057(16) -0.0141(19) -0.0004(19)
C54 0.046(2) 0.034(2) 0.051(2) -0.0037(18) -0.0115(19) -0.0069(19)
C55 0.040(2) 0.031(2) 0.042(2) -0.0039(16) 0.0009(17) -0.0004(18)
C56 0.0334(19) 0.0311(19) 0.0272(17) 0.0061(15) 0.0023(15) -0.0027(16)
C57 0.069(3) 0.039(2) 0.039(2) 0.0002(18) 0.011(2) -0.014(2)
C58 0.080(4) 0.047(3) 0.053(3) 0.012(2) 0.010(3) -0.025(3)
C59 0.049(3) 0.065(3) 0.038(2) 0.015(2) 0.0118(19) -0.010(2)
C60 0.037(2) 0.056(3) 0.0296(19) 0.0073(18) 0.0061(16) 0.005(2)
C61 0.0320(19) 0.035(2) 0.0292(18) 0.0050(15) 0.0009(15) 0.0017(16)
Cl1 0.1105(16) 0.198(3) 0.0858(12) -0.0237(14) -0.0230(11) 0.0239(16)
Cl2 0.1033(16) 0.1167(18) 0.188(2) 0.0039(16) 0.0276(16) 0.0071(14)
C62 0.191(11) 0.139(9) 0.201(10) -0.087(8) -0.118(9) 0.070(8)
Cl3 0.0850(14) 0.149(2) 0.269(3) 0.135(2) -0.0435(17) -0.0010(14)
Cl4 0.155(3) 0.150(2) 0.214(3) 0.006(2) 0.092(2) -0.017(2)
C63 0.193(11) 0.079(6) 0.200(10) 0.043(6) 0.134(9) 0.029(6)
B1 0.036(3) 0.104(5) 0.036(3) 0.008(3) -0.005(2) 0.022(3)
F1 0.099(3) 0.106(3) 0.080(2) 0.039(2) -0.022(2) 0.003(2)
F2 0.077(2) 0.114(3) 0.0429(15) -0.0191(16) -0.0096(14) 0.027(2)
F3 0.0430(16) 0.139(3) 0.0699(19) 0.0264(19) 0.0026(14) 0.0146(18)
F4 0.0491(16) 0.096(2) 0.0529(15) -0.0128(15) -0.0033(12) 0.0047(16)

loop_
_atom_type_symbol
_atom_type_description
_atom_type_scat_dispersion_real
_atom_type_scat_dispersion_imag
_atom_type_scat_source
C C 0.0033 0.0016 'International Tables Vol C Tables 4.2.6.8 and 6.1.1.4'
H H 0.0000 0.0000 'International Tables Vol C Tables 4.2.6.8 and 6.1.1.4'
B B 0.0013 0.0007 'International Tables Vol C Tables 4.2.6.8 and 6.1.1.4'
O O 0.0106 0.0060 'International Tables Vol C Tables 4.2.6.8 and 6.1.1.4'
F F 0.0171 0.0103 'International Tables Vol C Tables 4.2.6.8 and 6.1.1.4'
P P 0.1023 0.0942 'International Tables Vol C Tables 4.2.6.8 and 6.1.1.4'
Cl Cl 0.1484 0.1585 'International Tables Vol C Tables 4.2.6.8 and 6.1.1.4'
Ru Ru -1.2594 0.8363 'International Tables Vol C Tables 4.2.6.8 and 6.1.1.4'

loop_
_geom_angle_atom_site_label_1
_geom_angle_atom_site_label_2
_geom_angle_atom_site_label_3
_geom_angle
C1 Ru1 C23 123.30(14)
C1 Ru1 C22 98.12(13)
C23 Ru1 C22 37.12(13)
C1 Ru1 C21 106.33(13)
C23 Ru1 C21 61.23(13)
C22 Ru1 C21 36.44(13)
C1 Ru1 C24 158.62(14)
C23 Ru1 C24 36.66(14)
C22 Ru1 C24 61.04(13)
C21 Ru1 C24 60.47(13)
C1 Ru1 C25 139.97(13)
C23 Ru1 C25 60.67(14)
C22 Ru1 C25 60.58(13)
C21 Ru1 C25 36.22(13)
C24 Ru1 C25 35.81(14)
C1 Ru1 P1 92.39(9)
C23 Ru1 P1 86.23(9)
C22 Ru1 P1 115.91(10)
C21 Ru1 P1 147.41(9)
C24 Ru1 P1 92.94(10)
C25 Ru1 P1 126.89(10)
C1 Ru1 P2 88.77(10)
C23 Ru1 P2 146.16(10)
C22 Ru1 P2 138.52(10)
C21 Ru1 P2 102.38(10)
C24 Ru1 P2 109.84(11)
C25 Ru1 P2 88.31(10)
P1 Ru1 P2 104.50(3)
C26 P1 C38 101.33(18)
C26 P1 C32 100.62(16)
C38 P1 C32 104.34(16)
C26 P1 Ru1 112.23(12)
C38 P1 Ru1 125.11(12)
C32 P1 Ru1 110.23(12)
C50 P2 C56 99.72(16)
C50 P2 C44 102.67(16)
C56 P2 C44 102.92(16)
C50 P2 Ru1 123.65(11)
C56 P2 Ru1 118.72(12)
C44 P2 Ru1 106.44(11)
C5 C1 C2 103.2(3)
C5 C1 Ru1 125.9(2)
C2 C1 Ru1 130.9(2)
C6 C2 C1 128.2(3)
C6 C2 C3 121.1(3)
C1 C2 C3 110.3(3)
C4 C3 C9 112.7(3)
C4 C3 C2 100.9(3)
C9 C3 C2 109.7(3)
C4 C3 C7 111.0(3)
C9 C3 C7 110.8(3)
C2 C3 C7 111.4(3)
C5 C4 C15 124.2(3)
C5 C4 C3 110.8(3)
C15 C4 C3 125.1(3)
C4 C5 C1 114.2(3)
C8 C7 C3 114.7(3)
C14 C9 C10 118.8(4)
C14 C9 C3 121.4(3)
C10 C9 C3 119.8(3)
C9 C10 C11 120.1(4)
C12 C11 C10 119.9(5)
C13 C12 C11 119.8(4)
C12 C13 C14 120.1(5)
C13 C14 C9 121.3(5)
C20 C15 C16 118.0(3)
C20 C15 C4 119.8(3)
C16 C15 C4 122.1(3)
C17 C16 C15 119.9(4)
C16 C17 C18 121.2(4)
C19 C18 C17 119.7(4)
C18 C19 C20 119.8(4)
C15 C20 C19 121.3(4)
C25 C21 C22 108.0(3)
C25 C21 Ru1 72.3(2)
C22 C21 Ru1 71.41(19)
C21 C22 C23 107.5(3)
C21 C22 Ru1 72.1(2)
C23 C22 Ru1 70.86(19)
C24 C23 C22 107.5(3)
C24 C23 Ru1 72.9(2)
C22 C23 Ru1 72.02(19)
C25 C24 C23 108.1(3)
C25 C24 Ru1 72.21(19)
C23 C24 Ru1 70.46(18)
C24 C25 C21 108.8(3)
C24 C25 Ru1 71.98(19)
C21 C25 Ru1 71.51(18)
C27 C26 C31 118.2(4)
C27 C26 P1 122.2(3)
C31 C26 P1 119.5(3)
C26 C27 C28 121.1(4)
C29 C28 C27 119.8(4)
C28 C29 C30 120.2(4)
C29 C30 C31 120.4(4)
C30 C31 C26 120.4(4)
C37 C32 C33 118.1(3)
C37 C32 P1 120.8(3)
C33 C32 P1 120.5(3)
C32 C33 C34 120.2(4)
C35 C34 C33 120.3(4)
C36 C35 C34 120.2(4)
C35 C36 C37 119.7(4)
C32 C37 C36 121.5(4)
C43 C38 C39 117.0(4)
C43 C38 P1 124.2(3)
C39 C38 P1 118.8(3)
C40 C39 C38 120.6(5)
C41 C40 C39 120.7(5)
C40 C41 C42 120.0(4)
C41 C42 C43 120.1(5)
C38 C43 C42 121.6(4)
C49 C44 C45 118.8(3)
C49 C44 P2 122.9(3)
C45 C44 P2 118.3(3)
C46 C45 C44 120.5(3)
C45 C46 C47 120.1(4)
C48 C47 C46 119.6(4)
C47 C48 C49 120.8(3)
C44 C49 C48 120.2(3)
C55 C50 C51 118.8(3)
C55 C50 P2 118.8(3)
C51 C50 P2 122.4(3)
C52 C51 C50 120.3(4)
C51 C52 C53 120.2(4)
C54 C53 C52 119.8(4)
C53 C54 C55 120.5(4)
C54 C55 C50 120.4(4)
C61 C56 C57 118.2(3)
C61 C56 P2 120.1(3)
C57 C56 P2 121.7(3)
C56 C57 C58 119.8(4)
C59 C58 C57 120.2(4)
C60 C59 C58 120.3(4)
C59 C60 C61 120.3(4)
C56 C61 C60 121.1(4)
Cl1 C62 Cl2 119.4(5)
Cl3 C63 Cl4 109.7(4)
F2 B1 F1 110.1(6)
F2 B1 F4 109.6(4)
F1 B1 F4 109.5(4)
F2 B1 F3 110.1(4)
F1 B1 F3 110.0(4)
F4 B1 F3 107.6(6)

loop_
_geom_bond_atom_site_label_1
_geom_bond_atom_site_label_2
_geom_bond_distance
Ru1 C1 1.980(3)
Ru1 C23 2.248(3)
Ru1 C22 2.263(3)
Ru1 C21 2.273(3)
Ru1 C24 2.280(3)
Ru1 C25 2.283(3)
Ru1 P1 2.3439(9)
Ru1 P2 2.3478(9)
P1 C26 1.838(4)
P1 C38 1.838(4)
P1 C32 1.853(3)
P2 C50 1.833(3)
P2 C56 1.839(3)
P2 C44 1.841(4)
C1 C5 1.451(5)
C1 C2 1.484(4)
C2 C6 1.327(5)
C2 C3 1.546(4)
C3 C4 1.512(5)
C3 C9 1.538(5)
C3 C7 1.558(5)
C4 C5 1.354(5)
C4 C15 1.480(5)
C7 C8 1.520(5)
C9 C14 1.385(6)
C9 C10 1.392(6)
C10 C11 1.402(6)
C11 C12 1.389(8)
C12 C13 1.378(8)
C13 C14 1.382(6)
C15 C20 1.381(6)
C15 C16 1.408(5)
C16 C17 1.372(5)
C17 C18 1.373(6)
C18 C19 1.372(6)
C19 C20 1.386(6)
C21 C25 1.416(5)
C21 C22 1.418(5)
C22 C23 1.436(5)
C23 C24 1.424(5)
C24 C25 1.403(6)
C26 C27 1.380(5)
C26 C31 1.396(5)
C27 C28 1.392(5)
C28 C29 1.366(6)
C29 C30 1.372(7)
C30 C31 1.383(7)
C32 C37 1.377(5)
C32 C33 1.388(5)
C33 C34 1.400(6)
C34 C35 1.374(7)
C35 C36 1.356(7)
C36 C37 1.399(5)
C38 C43 1.375(6)
C38 C39 1.408(5)
C39 C40 1.384(6)
C40 C41 1.360(8)
C41 C42 1.360(7)
C42 C43 1.393(6)
C44 C49 1.384(5)
C44 C45 1.404(5)
C45 C46 1.380(5)
C46 C47 1.384(5)
C47 C48 1.378(6)
C48 C49 1.387(6)
C50 C55 1.388(5)
C50 C51 1.394(5)
C51 C52 1.383(5)
C52 C53 1.384(6)
C53 C54 1.370(6)
C54 C55 1.387(5)
C56 C61 1.381(5)
C56 C57 1.390(6)
C57 C58 1.401(6)
C58 C59 1.367(7)
C59 C60 1.351(6)
C60 C61 1.386(5)
Cl1 C62 1.684(9)
Cl2 C62 1.704(9)
Cl3 C63 1.671(12)
Cl4 C63 1.703(11)
B1 F2 1.368(6)
B1 F1 1.371(7)
B1 F4 1.374(7)
B1 F3 1.389(7)
